data_7061293
loop_
_publ_author_name
'Zheng, Han-Wen'
'Yang, Dong-Dong'
'Liang, Qiong-Fang'
'Zheng, Xiang-Jun'

_publ_section_title
;
 Acetonitrile-induced structure fine-tuning of a trinuclear zinc complex
 showing multistimuli responsive luminescence
;
_journal_issue 10
_journal_name_full 'New Journal of Chemistry'
_journal_page_first 4800
_journal_page_last 4805
_journal_paper_doi 10.1039/D2NJ00200K
_journal_volume 46
_journal_year 2022
_chemical_formula_moiety 'C48 H38 N4 O10 S2 Zn3'
_chemical_formula_sum 'C48 H38 N4 O10 S2 Zn3'
_chemical_formula_weight 1091.05
_space_group_crystal_system monoclinic
_space_group_IT_number 13
_space_group_name_Hall '-P 2yc'
_space_group_name_H-M_alt 'P 1 2/c 1'
_atom_sites_solution_hydrogens geom
_audit_creation_date 2022-01-31
_audit_creation_method
;
Olex2 1.2
(compiled 2018.05.29 svn.r3508 for OlexSys, GUI svn.r5506)
;
_audit_update_record
;
2022-02-02 deposited with the CCDC.	2022-02-04 downloaded from the CCDC.
;
_cell_angle_alpha 90
_cell_angle_beta 90.9280(10)
_cell_angle_gamma 90
_cell_formula_units_Z 2
_cell_length_a 8.80540(10)
_cell_length_b 9.76760(10)
_cell_length_c 26.3853(3)
_cell_measurement_reflns_used 18656
_cell_measurement_temperature 99.99(17)
_cell_measurement_theta_max 75.8640
_cell_measurement_theta_min 4.4930
_cell_volume 2269.04(4)
_computing_cell_refinement 'CrysAlisPro 1.171.40.84a (Rigaku OD, 2020)'
_computing_data_collection 'CrysAlisPro 1.171.40.84a (Rigaku OD, 2020)'
_computing_data_reduction 'CrysAlisPro 1.171.40.84a (Rigaku OD, 2020)'
_computing_molecular_graphics 'Olex2 (Dolomanov et al., 2009)'
_computing_publication_material 'Olex2 (Dolomanov et al., 2009)'
_computing_structure_refinement 'ShelXL (Sheldrick, 2015)'
_computing_structure_solution 'olex2.solve (Bourhis et al., 2015)'
_diffrn_ambient_temperature 100(2)
_diffrn_detector_area_resol_mean 10.0000
_diffrn_detector_type HyPix
_diffrn_measured_fraction_theta_full 0.999
_diffrn_measured_fraction_theta_max 0.981
_diffrn_measurement_details
;
List of Runs (angles in degrees, time in seconds):

  # Type    Start    End  Width  t~exp~   \w     \q     \k     \f   Frames
#--------------------------------------------------------------------------
  1  \w     92.00 158.00   0.50    0.57    --  104.75  30.00-139.00  132
  2  \w     93.00 148.00   0.50    0.57    --  104.75  45.00   0.00  110
  3  \w     92.00 157.00   0.50    0.57    --  104.75  15.00   0.00  130
  4  \w     44.00 118.00   0.50    0.14    --   46.95  30.00-139.00  148
  5  \w    -21.00  27.00   0.50    0.14    --  -46.95  19.00   0.00   96
  6  \w    -69.00 -44.00   0.50    0.57    -- -102.00  61.00-120.00   50
  7  \w    -65.00 -29.00   0.50    0.57    -- -102.00  61.00 -30.00   72
  8  \w   -102.00 -34.00   0.50    0.57    -- -102.00  77.00  30.00  136
  9  \w    -59.00 -30.00   0.50    0.57    -- -102.00  61.00 150.00   58
 10  \w    -67.00 -29.00   0.50    0.57    -- -102.00  61.00  60.00   76
 11  \w    -28.00  27.00   0.50    0.14    --  -46.95  30.00-139.00  110
 12  \w    -74.00 -48.00   0.50    0.14    --  -46.95 125.00-150.00   52
 13  \w   -117.00 -55.00   0.50    0.57    -- -102.00 125.00 -90.00  124
 14  \w    -45.00 -11.00   0.50    0.14    --  -46.95 125.00-150.00   68
 15  \w     54.00 101.00   0.50    0.57    --  104.75 -77.00 150.00   94
 16  \w     32.00  58.00   0.50    0.57    --  104.75 -61.00  90.00   52
 17  \w     35.00  71.00   0.50    0.57    --  104.75 -61.00  30.00   72
 18  \w     32.00  73.00   0.50    0.57    --  104.75 -61.00-120.00   82
 19  \w     35.00  67.00   0.50    0.57    --  104.75 -61.00-150.00   64
 20  \w     48.00  73.00   0.50    0.57    --  104.75 -61.00-180.00   50
 21  \w      0.00  59.00   0.50    0.14    --   46.95 -57.00   0.00  118
 22  \w    -27.00   0.00   0.50    0.14    --   46.95 -30.00  60.00   54
 23  \w     33.00 109.00   0.50    0.57    --  104.75 -94.00   0.00  152
 24  \w     67.00  93.00   0.50    0.57    --  104.75-133.00 110.83   52
 25  \w     96.00 122.00   0.50    0.57    --  104.75-133.00 110.83   52
 26  \w     32.00 112.00   0.50    0.57    --  104.75-125.00 120.00  160
 27  \w     63.00  94.00   0.50    0.57    --  104.75-125.00  60.00   62
 28  \w     58.00 101.00   0.50    0.57    --  104.75 -94.00 150.00   86
 29  \w     49.00 109.00   0.50    0.57    --  104.75-125.00 -60.00  120
 30  \w     83.00 108.00   0.50    0.57    --  104.75 -94.00 -90.00   50
 31  \w     52.00  78.00   0.50    0.57    --  104.75 -94.00 -90.00   52
 32  \w     32.00 113.00   0.50    0.57    --  104.75-125.00-180.00  162
 33  \w     15.00  92.00   0.50    0.14    --   46.95-125.00 -90.00  154
 34  \w   -162.00 -84.00   0.50    0.57    -- -102.00 -77.00 120.00  156
 35  \w   -175.00-129.00   0.50    0.57    -- -102.00 -30.00 150.00   92
 36  \w   -117.00 -89.00   0.50    0.57    -- -102.00 -30.00 150.00   56
 37  \w   -158.00 -95.00   0.50    0.57    -- -102.00 -15.00 120.00  126
 38  \w   -170.00 -91.00   0.50    0.57    -- -102.00 -30.00  60.00  158
 39  \w    -65.00 -34.00   0.50    0.14    --  -46.95 -30.00  60.00   62
 40  \w   -120.00 -86.00   0.50    0.14    --  -46.95 -30.00  60.00   68
 41  \w   -152.00-124.00   0.50    0.57    -- -102.00 -45.00 -60.00   56
 42  \w   -102.00 -77.00   0.50    0.14    --  -46.95-125.00-180.00   50
;
_diffrn_measurement_device 'four-circle diffractometer'
_diffrn_measurement_device_type 'XtaLAB Synergy R, DW system, HyPix'
_diffrn_measurement_method '\w scans'
_diffrn_radiation_type CuK\a
_diffrn_radiation_wavelength 1.54184
_diffrn_reflns_av_R_equivalents 0.0370
_diffrn_reflns_av_unetI/netI 0.0235
_diffrn_reflns_Laue_measured_fraction_full 0.999
_diffrn_reflns_Laue_measured_fraction_max 0.981
_diffrn_reflns_limit_h_max 11
_diffrn_reflns_limit_h_min -10
_diffrn_reflns_limit_k_max 12
_diffrn_reflns_limit_k_min -12
_diffrn_reflns_limit_l_max 33
_diffrn_reflns_limit_l_min -27
_diffrn_reflns_number 28986
_diffrn_reflns_point_group_measured_fraction_full 0.999
_diffrn_reflns_point_group_measured_fraction_max 0.981
_diffrn_reflns_theta_full 67.684
_diffrn_reflns_theta_max 76.461
_diffrn_reflns_theta_min 3.350
_exptl_absorpt_coefficient_mu 3.251
_exptl_absorpt_correction_T_max 1.00000
_exptl_absorpt_correction_T_min 0.79627
_exptl_absorpt_correction_type multi-scan
_exptl_absorpt_process_details
;
CrysAlisPro 1.171.40.84a (Rigaku Oxford Diffraction, 2020)
Empirical absorption correction using spherical harmonics,
implemented in SCALE3 ABSPACK scaling algorithm.
;
_exptl_crystal_colour 'clear light yellow'
_exptl_crystal_density_diffrn 1.597
_exptl_crystal_description block
_exptl_crystal_F_000 1112
_exptl_crystal_size_max 0.1
_exptl_crystal_size_mid 0.08
_exptl_crystal_size_min 0.05
_refine_diff_density_max 0.417
_refine_diff_density_min -0.419
_refine_diff_density_rms 0.073
_refine_ls_extinction_coef 0.00036(6)
_refine_ls_extinction_expression Fc^*^=kFc[1+0.001xFc^2^\l^3^/sin(2\q)]^-1/4^
_refine_ls_extinction_method 'SHELXL-2014/7 (Sheldrick 2014'
_refine_ls_goodness_of_fit_ref 1.117
_refine_ls_hydrogen_treatment constr
_refine_ls_matrix_type full
_refine_ls_number_parameters 306
_refine_ls_number_reflns 4687
_refine_ls_number_restraints 0
_refine_ls_restrained_S_all 1.117
_refine_ls_R_factor_all 0.0334
_refine_ls_R_factor_gt 0.0312
_refine_ls_shift/su_max 0.001
_refine_ls_shift/su_mean 0.000
_refine_ls_structure_factor_coef Fsqd
_refine_ls_weighting_details 'w=1/[\s^2^(Fo^2^)+(0.0421P)^2^+1.8600P] where P=(Fo^2^+2Fc^2^)/3'
_refine_ls_weighting_scheme calc
_refine_ls_wR_factor_gt 0.0847
_refine_ls_wR_factor_ref 0.0859
_reflns_Friedel_coverage 0.000
_reflns_number_gt 4343
_reflns_number_total 4687
_reflns_threshold_expression 'I > 2\s(I)'
_cod_data_source_file d2nj00200k2.cif
_cod_data_source_block complex2
_cod_depositor_comments 'Adding full bibliography for 7061292--7061293.cif.'
_cod_database_code 7061293
_shelx_shelxl_version_number 2014/7
_shelx_space_group_comment
;
The symmetry employed for this shelxl refinement is uniquely defined
by the following loop, which should always be used as a source of
symmetry information in preference to the above space-group names.
They are only intended as comments.
;
_shelx_estimated_absorpt_t_max 0.854
_shelx_estimated_absorpt_t_min 0.737
_olex2_refinement_description
;
1. Fixed Uiso
 At 1.2 times of:
  All C(H) groups
 At 1.5 times of:
  All C(H,H,H) groups
2. Rigid bond restraints
 C23, C21
 with sigma for 1-2 distances of 0.02 and sigma for 1-3 distances of 0.01
3.a Aromatic/amide H refined with riding coordinates:
 C3(H3), C4(H4), C5(H5), C10(H10), C11(H11), C12(H12), C13(H13), C14(H14),
 C16(H16), C17(H17), C18(H18), C19(H19), C20(H20)
3.b Idealised Me refined as rotating group:
 C21(H21A,H21B,H21C), C23(H23A,H23B,H23C)
;
_olex2_submission_special_instructions 'No special instructions were received'
_oxdiff_exptl_absorpt_empirical_details
;
Empirical correction (ABSPACK) includes:
- Absorption correction using spherical harmonics
- Frame scaling
;

loop_
_space_group_symop_operation_xyz
'x, y, z'
'-x, y, -z+1/2'
'-x, -y, -z'
'x, -y, z-1/2'

loop_
_atom_site_label
_atom_site_type_symbol
_atom_site_fract_x
_atom_site_fract_y
_atom_site_fract_z
_atom_site_U_iso_or_equiv
_atom_site_adp_type
_atom_site_occupancy
_atom_site_site_symmetry_order
_atom_site_calc_flag
_atom_site_refinement_flags_posn
_atom_site_refinement_flags_adp
_atom_site_refinement_flags_occupancy
_atom_site_disorder_assembly
_atom_site_disorder_group
Zn1 Zn 0.48219(3) 0.60802(3) 0.65154(2) 0.01916(9) Uani 1 1 d . . . . .
Zn2 Zn 0.5000 0.41659(4) 0.7500 0.01767(10) Uani 1 2 d S T P . .
S1 S 0.71087(6) 0.42275(5) 0.51294(2) 0.02425(12) Uani 1 1 d . . . . .
O1 O 0.50187(16) 0.41499(13) 0.67249(5) 0.0190(3) Uani 1 1 d . . . . .
O2 O 0.33299(17) 0.74622(15) 0.63039(6) 0.0274(3) Uani 1 1 d . . . . .
O3 O 0.23448(18) 0.54643(16) 0.60908(6) 0.0293(3) Uani 1 1 d . . . . .
O4 O 0.62986(17) 0.71440(15) 0.69312(5) 0.0257(3) Uani 1 1 d . . . . .
O5 O 0.65717(17) 0.57712(14) 0.76079(5) 0.0241(3) Uani 1 1 d . . . . .
N1 N 0.60626(19) 0.55869(17) 0.58833(6) 0.0196(3) Uani 1 1 d . . . . .
N2 N 0.32618(19) 0.26556(17) 0.74249(6) 0.0197(3) Uani 1 1 d . . . . .
C1 C 0.4829(2) 0.31059(19) 0.64151(7) 0.0177(4) Uani 1 1 d . . . . .
C2 C 0.4039(2) 0.1917(2) 0.65756(7) 0.0196(4) Uani 1 1 d . . . . .
C3 C 0.3936(2) 0.0772(2) 0.62574(8) 0.0219(4) Uani 1 1 d . . . . .
H3 H 0.3424 -0.0003 0.6367 0.026 Uiso 1 1 calc R . . . .
C4 C 0.4582(2) 0.0770(2) 0.57823(8) 0.0243(4) Uani 1 1 d . . . . .
H4 H 0.4546 -0.0011 0.5581 0.029 Uiso 1 1 calc R . . . .
C5 C 0.5278(2) 0.1943(2) 0.56134(7) 0.0224(4) Uani 1 1 d . . . . .
H5 H 0.5674 0.1953 0.5289 0.027 Uiso 1 1 calc R . . . .
C6 C 0.5410(2) 0.31238(19) 0.59140(7) 0.0195(4) Uani 1 1 d . . . . .
C7 C 0.6119(2) 0.4338(2) 0.56988(7) 0.0190(4) Uani 1 1 d . . . . .
C8 C 0.6812(2) 0.6532(2) 0.55818(7) 0.0192(4) Uani 1 1 d . . . . .
C9 C 0.7468(2) 0.5975(2) 0.51478(7) 0.0226(4) Uani 1 1 d . . . . .
C10 C 0.8272(3) 0.6789(2) 0.48102(7) 0.0265(4) Uani 1 1 d . . . . .
H10 H 0.8709 0.6416 0.4523 0.032 Uiso 1 1 calc R . . . .
C11 C 0.8396(2) 0.8168(2) 0.49184(7) 0.0256(4) Uani 1 1 d . . . . .
H11 H 0.8936 0.8731 0.4701 0.031 Uiso 1 1 calc R . . . .
C12 C 0.7727(2) 0.8741(2) 0.53487(8) 0.0239(4) Uani 1 1 d . . . . .
H12 H 0.7818 0.9676 0.5409 0.029 Uiso 1 1 calc R . . . .
C13 C 0.6932(2) 0.7932(2) 0.56839(7) 0.0217(4) Uani 1 1 d . . . . .
H13 H 0.6490 0.8310 0.5969 0.026 Uiso 1 1 calc R . . . .
C14 C 0.3202(2) 0.1828(2) 0.70469(7) 0.0209(4) Uani 1 1 d . . . . .
H14 H 0.2550 0.1085 0.7077 0.025 Uiso 1 1 calc R . . . .
C15 C 0.2266(2) 0.2377(2) 0.78362(7) 0.0229(4) Uani 1 1 d . . . . .
C16 C 0.1321(3) 0.3406(2) 0.80061(8) 0.0303(5) Uani 1 1 d . . . . .
H16 H 0.1356 0.4270 0.7859 0.036 Uiso 1 1 calc R . . . .
C17 C 0.0320(3) 0.3151(3) 0.83958(9) 0.0370(5) Uani 1 1 d . . . . .
H17 H -0.0325 0.3839 0.8507 0.044 Uiso 1 1 calc R . . . .
C18 C 0.0285(3) 0.1871(3) 0.86188(8) 0.0383(6) Uani 1 1 d . . . . .
H18 H -0.0397 0.1696 0.8876 0.046 Uiso 1 1 calc R . . . .
C19 C 0.1256(3) 0.0853(3) 0.84620(9) 0.0361(5) Uani 1 1 d . . . . .
H19 H 0.1239 0.0001 0.8619 0.043 Uiso 1 1 calc R . . . .
C20 C 0.2260(3) 0.1094(2) 0.80699(8) 0.0279(4) Uani 1 1 d . . . . .
H20 H 0.2918 0.0410 0.7965 0.033 Uiso 1 1 calc R . . . .
C21 C 0.0825(3) 0.7453(3) 0.59588(12) 0.0517(8) Uani 1 1 d . U . . .
H21A H 0.0137 0.7498 0.6237 0.078 Uiso 1 1 calc GR . . . .
H21B H 0.0355 0.6966 0.5682 0.078 Uiso 1 1 calc GR . . . .
H21C H 0.1074 0.8364 0.5852 0.078 Uiso 1 1 calc GR . . . .
C22 C 0.2247(2) 0.6722(2) 0.61244(7) 0.0257(4) Uani 1 1 d . . . . .
C23 C 0.8010(3) 0.7807(3) 0.75834(10) 0.0461(7) Uani 1 1 d . U . . .
H23A H 0.7507 0.8411 0.7813 0.069 Uiso 1 1 calc GR . . . .
H23B H 0.8466 0.8333 0.7319 0.069 Uiso 1 1 calc GR . . . .
H23C H 0.8783 0.7303 0.7764 0.069 Uiso 1 1 calc GR . . . .
C24 C 0.6873(2) 0.6825(2) 0.73554(7) 0.0239(4) Uani 1 1 d . . . . .

loop_
_atom_site_aniso_label
_atom_site_aniso_U_11
_atom_site_aniso_U_22
_atom_site_aniso_U_33
_atom_site_aniso_U_23
_atom_site_aniso_U_13
_atom_site_aniso_U_12
Zn1 0.02536(15) 0.01652(14) 0.01565(14) -0.00028(9) 0.00202(10) 0.00288(9)
Zn2 0.0246(2) 0.01629(18) 0.01218(17) 0.000 0.00154(13) 0.000
S1 0.0328(3) 0.0230(2) 0.0172(2) -0.00286(17) 0.00763(18) 0.00011(19)
O1 0.0283(7) 0.0165(6) 0.0124(6) -0.0007(5) 0.0011(5) -0.0008(5)
O2 0.0318(8) 0.0207(7) 0.0296(7) -0.0026(6) -0.0040(6) 0.0045(6)
O3 0.0301(8) 0.0251(8) 0.0329(8) -0.0024(6) 0.0030(6) 0.0000(6)
O4 0.0345(8) 0.0253(7) 0.0172(6) -0.0004(5) -0.0002(6) -0.0049(6)
O5 0.0294(7) 0.0198(7) 0.0229(7) 0.0016(5) -0.0023(6) -0.0039(6)
N1 0.0236(8) 0.0201(8) 0.0153(7) 0.0019(6) 0.0017(6) 0.0013(6)
N2 0.0231(8) 0.0196(8) 0.0164(7) 0.0010(6) 0.0022(6) -0.0017(6)
C1 0.0209(9) 0.0172(9) 0.0150(8) -0.0022(7) -0.0011(7) 0.0031(7)
C2 0.0216(9) 0.0200(9) 0.0174(8) 0.0002(7) 0.0002(7) 0.0015(7)
C3 0.0264(10) 0.0170(9) 0.0221(9) -0.0006(7) -0.0021(8) -0.0003(7)
C4 0.0316(11) 0.0204(9) 0.0207(9) -0.0060(7) -0.0023(8) 0.0035(8)
C5 0.0292(10) 0.0222(9) 0.0157(8) -0.0037(7) 0.0012(7) 0.0032(8)
C6 0.0223(9) 0.0190(9) 0.0172(8) -0.0002(7) -0.0002(7) 0.0031(7)
C7 0.0215(9) 0.0218(9) 0.0138(8) -0.0013(7) 0.0013(7) 0.0044(7)
C8 0.0194(9) 0.0235(9) 0.0146(8) 0.0029(7) -0.0002(7) 0.0003(7)
C9 0.0260(10) 0.0237(10) 0.0181(9) -0.0006(7) 0.0007(7) -0.0001(8)
C10 0.0322(11) 0.0300(11) 0.0175(9) 0.0000(8) 0.0050(8) -0.0009(9)
C11 0.0295(10) 0.0297(11) 0.0176(9) 0.0036(8) 0.0024(7) -0.0034(8)
C12 0.0279(10) 0.0219(9) 0.0219(9) 0.0013(8) -0.0003(8) 0.0008(8)
C13 0.0246(9) 0.0232(10) 0.0173(9) -0.0003(7) 0.0013(7) 0.0029(8)
C14 0.0241(9) 0.0191(9) 0.0194(9) 0.0025(7) -0.0005(7) -0.0031(7)
C15 0.0254(9) 0.0280(10) 0.0152(8) 0.0009(7) 0.0025(7) -0.0080(8)
C16 0.0337(11) 0.0302(11) 0.0273(10) -0.0023(9) 0.0068(9) -0.0008(9)
C17 0.0340(12) 0.0477(15) 0.0297(11) -0.0068(10) 0.0109(9) -0.0018(10)
C18 0.0352(12) 0.0585(16) 0.0214(10) -0.0001(10) 0.0091(9) -0.0123(11)
C19 0.0417(13) 0.0430(14) 0.0237(11) 0.0099(9) 0.0010(10) -0.0153(11)
C20 0.0304(11) 0.0289(11) 0.0242(10) 0.0034(8) 0.0004(8) -0.0039(8)
C21 0.0451(15) 0.0514(17) 0.0580(17) -0.0181(14) -0.0220(13) 0.0237(13)
C22 0.0288(11) 0.0289(11) 0.0195(9) -0.0045(8) -0.0003(8) 0.0047(8)
C23 0.0570(16) 0.0460(15) 0.0348(13) 0.0116(11) -0.0106(11) -0.0278(13)
C24 0.0303(10) 0.0213(9) 0.0202(9) -0.0014(7) 0.0022(8) -0.0032(8)

loop_
_atom_type_symbol
_atom_type_description
_atom_type_scat_dispersion_real
_atom_type_scat_dispersion_imag
_atom_type_scat_source
C C 0.0181 0.0091 'International Tables Vol C Tables 4.2.6.8 and 6.1.1.4'
H H 0.0000 0.0000 'International Tables Vol C Tables 4.2.6.8 and 6.1.1.4'
N N 0.0311 0.0180 'International Tables Vol C Tables 4.2.6.8 and 6.1.1.4'
O O 0.0492 0.0322 'International Tables Vol C Tables 4.2.6.8 and 6.1.1.4'
S S 0.3331 0.5567 'International Tables Vol C Tables 4.2.6.8 and 6.1.1.4'
Zn Zn -1.5491 0.6778 'International Tables Vol C Tables 4.2.6.8 and 6.1.1.4'

loop_
_geom_angle_atom_site_label_1
_geom_angle_atom_site_label_2
_geom_angle_atom_site_label_3
_geom_angle
_geom_angle_site_symmetry_1
_geom_angle_site_symmetry_3
_geom_angle_publ_flag
O1 Zn1 O4 107.00(6) . . ?
O1 Zn1 N1 87.59(6) . . ?
O1 Zn1 C22 114.93(7) . . ?
O2 Zn1 O1 142.60(6) . . ?
O2 Zn1 O4 103.15(6) . . ?
O2 Zn1 N1 106.96(6) . . ?
O2 Zn1 C22 29.38(7) . . ?
O4 Zn1 N1 102.62(6) . . ?
O4 Zn1 C22 131.69(7) . . ?
N1 Zn1 C22 102.05(6) . . ?
O1 Zn2 O1 179.12(7) 2_656 . ?
O1 Zn2 O5 97.17(5) 2_656 2_656 ?
O1 Zn2 O5 83.49(5) 2_656 . ?
O1 Zn2 O5 83.49(5) . 2_656 ?
O1 Zn2 O5 97.17(5) . . ?
O1 Zn2 N2 94.03(6) 2_656 . ?
O1 Zn2 N2 85.37(6) 2_656 2_656 ?
O1 Zn2 N2 85.36(6) . . ?
O1 Zn2 N2 94.03(6) . 2_656 ?
O5 Zn2 O5 83.86(8) 2_656 . ?
O5 Zn2 N2 91.91(6) 2_656 . ?
O5 Zn2 N2 174.78(6) . . ?
O5 Zn2 N2 174.78(6) 2_656 2_656 ?
O5 Zn2 N2 91.92(6) . 2_656 ?
N2 Zn2 N2 92.46(9) . 2_656 ?
C9 S1 C7 90.48(9) . . ?
Zn1 O1 Zn2 105.71(6) . . ?
C1 O1 Zn1 123.87(11) . . ?
C1 O1 Zn2 128.61(12) . . ?
C22 O2 Zn1 102.01(13) . . ?
C24 O4 Zn1 127.78(13) . . ?
C24 O5 Zn2 132.96(14) . . ?
C7 N1 Zn1 122.61(13) . . ?
C7 N1 C8 112.52(16) . . ?
C8 N1 Zn1 124.64(13) . . ?
C14 N2 Zn2 121.85(13) . . ?
C14 N2 C15 116.81(17) . . ?
C15 N2 Zn2 120.55(12) . . ?
O1 C1 C2 120.38(16) . . ?
O1 C1 C6 121.53(17) . . ?
C2 C1 C6 118.10(17) . . ?
C1 C2 C14 124.00(17) . . ?
C3 C2 C1 120.06(17) . . ?
C3 C2 C14 115.78(17) . . ?
C2 C3 H3 119.3 . . ?
C4 C3 C2 121.35(19) . . ?
C4 C3 H3 119.3 . . ?
C3 C4 H4 120.5 . . ?
C5 C4 C3 118.90(18) . . ?
C5 C4 H4 120.5 . . ?
C4 C5 H5 118.9 . . ?
C4 C5 C6 122.29(18) . . ?
C6 C5 H5 118.9 . . ?
C1 C6 C7 122.20(17) . . ?
C5 C6 C1 119.10(18) . . ?
C5 C6 C7 118.69(17) . . ?
N1 C7 S1 113.37(14) . . ?
N1 C7 C6 126.25(17) . . ?
C6 C7 S1 120.35(14) . . ?
N1 C8 C9 114.53(17) . . ?
N1 C8 C13 125.04(17) . . ?
C13 C8 C9 120.42(18) . . ?
C8 C9 S1 109.09(15) . . ?
C10 C9 S1 129.50(16) . . ?
C10 C9 C8 121.40(19) . . ?
C9 C10 H10 121.2 . . ?
C11 C10 C9 117.58(19) . . ?
C11 C10 H10 121.2 . . ?
C10 C11 H11 119.2 . . ?
C10 C11 C12 121.52(19) . . ?
C12 C11 H11 119.2 . . ?
C11 C12 H12 119.6 . . ?
C13 C12 C11 120.83(19) . . ?
C13 C12 H12 119.6 . . ?
C8 C13 H13 120.9 . . ?
C12 C13 C8 118.23(18) . . ?
C12 C13 H13 120.9 . . ?
N2 C14 C2 127.59(18) . . ?
N2 C14 H14 116.2 . . ?
C2 C14 H14 116.2 . . ?
C16 C15 N2 119.07(19) . . ?
C16 C15 C20 120.12(19) . . ?
C20 C15 N2 120.80(19) . . ?
C15 C16 H16 119.9 . . ?
C15 C16 C17 120.1(2) . . ?
C17 C16 H16 119.9 . . ?
C16 C17 H17 120.1 . . ?
C18 C17 C16 119.8(2) . . ?
C18 C17 H17 120.1 . . ?
C17 C18 H18 119.8 . . ?
C19 C18 C17 120.4(2) . . ?
C19 C18 H18 119.8 . . ?
C18 C19 H19 119.8 . . ?
C18 C19 C20 120.3(2) . . ?
C20 C19 H19 119.8 . . ?
C15 C20 H20 120.4 . . ?
C19 C20 C15 119.2(2) . . ?
C19 C20 H20 120.4 . . ?
H21A C21 H21B 109.5 . . ?
H21A C21 H21C 109.5 . . ?
H21B C21 H21C 109.5 . . ?
C22 C21 H21A 109.5 . . ?
C22 C21 H21B 109.5 . . ?
C22 C21 H21C 109.5 . . ?
O2 C22 Zn1 48.61(10) . . ?
O2 C22 C21 116.8(2) . . ?
O3 C22 Zn1 73.89(12) . . ?
O3 C22 O2 122.41(19) . . ?
O3 C22 C21 120.8(2) . . ?
C21 C22 Zn1 164.96(17) . . ?
H23A C23 H23B 109.5 . . ?
H23A C23 H23C 109.5 . . ?
H23B C23 H23C 109.5 . . ?
C24 C23 H23A 109.5 . . ?
C24 C23 H23B 109.5 . . ?
C24 C23 H23C 109.5 . . ?
O4 C24 C23 116.92(19) . . ?
O5 C24 O4 126.03(19) . . ?
O5 C24 C23 117.05(19) . . ?

loop_
_geom_bond_atom_site_label_1
_geom_bond_atom_site_label_2
_geom_bond_distance
_geom_bond_site_symmetry_2
_geom_bond_publ_flag
Zn1 O1 1.9716(13) . ?
Zn1 O2 1.9586(15) . ?
Zn1 O4 1.9818(15) . ?
Zn1 N1 2.0657(16) . ?
Zn1 C22 2.554(2) . ?
Zn2 O1 2.0455(12) 2_656 ?
Zn2 O1 2.0455(12) . ?
Zn2 O5 2.1076(14) 2_656 ?
Zn2 O5 2.1076(14) . ?
Zn2 N2 2.1327(17) . ?
Zn2 N2 2.1327(16) 2_656 ?
S1 C7 1.7525(19) . ?
S1 C9 1.736(2) . ?
O1 C1 1.316(2) . ?
O2 C22 1.281(3) . ?
O3 C22 1.235(3) . ?
O4 C24 1.260(2) . ?
O5 C24 1.257(2) . ?
N1 C7 1.315(3) . ?
N1 C8 1.392(2) . ?
N2 C14 1.284(3) . ?
N2 C15 1.432(2) . ?
C1 C2 1.422(3) . ?
C1 C6 1.426(3) . ?
C2 C3 1.401(3) . ?
C2 C14 1.458(3) . ?
C3 H3 0.9300 . ?
C3 C4 1.385(3) . ?
C4 H4 0.9300 . ?
C4 C5 1.377(3) . ?
C5 H5 0.9300 . ?
C5 C6 1.404(3) . ?
C6 C7 1.459(3) . ?
C8 C9 1.401(3) . ?
C8 C13 1.398(3) . ?
C9 C10 1.395(3) . ?
C10 H10 0.9300 . ?
C10 C11 1.382(3) . ?
C11 H11 0.9300 . ?
C11 C12 1.404(3) . ?
C12 H12 0.9300 . ?
C12 C13 1.384(3) . ?
C13 H13 0.9300 . ?
C14 H14 0.9300 . ?
C15 C16 1.385(3) . ?
C15 C20 1.396(3) . ?
C16 H16 0.9300 . ?
C16 C17 1.387(3) . ?
C17 H17 0.9300 . ?
C17 C18 1.382(4) . ?
C18 H18 0.9300 . ?
C18 C19 1.379(4) . ?
C19 H19 0.9300 . ?
C19 C20 1.392(3) . ?
C20 H20 0.9300 . ?
C21 H21A 0.9600 . ?
C21 H21B 0.9600 . ?
C21 H21C 0.9600 . ?
C21 C22 1.501(3) . ?
C23 H23A 0.9600 . ?
C23 H23B 0.9600 . ?
C23 H23C 0.9600 . ?
C23 C24 1.505(3) . ?

loop_
_geom_torsion_atom_site_label_1
_geom_torsion_atom_site_label_2
_geom_torsion_atom_site_label_3
_geom_torsion_atom_site_label_4
_geom_torsion
_geom_torsion_site_symmetry_1
_geom_torsion_site_symmetry_2
_geom_torsion_site_symmetry_3
_geom_torsion_site_symmetry_4
_geom_torsion_publ_flag
Zn1 O1 C1 C2 -139.10(15) . . . . ?
Zn1 O1 C1 C6 41.3(2) . . . . ?
Zn1 O2 C22 O3 -4.0(2) . . . . ?
Zn1 O2 C22 C21 175.39(19) . . . . ?
Zn1 O4 C24 O5 -2.6(3) . . . . ?
Zn1 O4 C24 C23 178.19(18) . . . . ?
Zn1 N1 C7 S1 174.57(9) . . . . ?
Zn1 N1 C7 C6 -3.3(3) . . . . ?
Zn1 N1 C8 C9 -174.64(13) . . . . ?
Zn1 N1 C8 C13 5.2(3) . . . . ?
Zn2 O1 C1 C2 23.4(2) . . . . ?
Zn2 O1 C1 C6 -156.29(14) . . . . ?
Zn2 O5 C24 O4 -4.2(3) . . . . ?
Zn2 O5 C24 C23 175.06(18) . . . . ?
Zn2 N2 C14 C2 -13.1(3) . . . . ?
Zn2 N2 C15 C16 62.7(2) . . . . ?
Zn2 N2 C15 C20 -116.27(19) . . . . ?
S1 C9 C10 C11 -179.57(17) . . . . ?
O1 C1 C2 C3 -175.40(17) . . . . ?
O1 C1 C2 C14 9.4(3) . . . . ?
O1 C1 C6 C5 175.13(18) . . . . ?
O1 C1 C6 C7 -5.8(3) . . . . ?
N1 C8 C9 S1 0.2(2) . . . . ?
N1 C8 C9 C10 -179.31(19) . . . . ?
N1 C8 C13 C12 179.50(18) . . . . ?
N2 C15 C16 C17 178.4(2) . . . . ?
N2 C15 C20 C19 -178.8(2) . . . . ?
C1 C2 C3 C4 -0.6(3) . . . . ?
C1 C2 C14 N2 -13.8(3) . . . . ?
C1 C6 C7 S1 168.70(15) . . . . ?
C1 C6 C7 N1 -13.6(3) . . . . ?
C2 C1 C6 C5 -4.5(3) . . . . ?
C2 C1 C6 C7 174.50(17) . . . . ?
C2 C3 C4 C5 -2.9(3) . . . . ?
C3 C2 C14 N2 170.8(2) . . . . ?
C3 C4 C5 C6 2.6(3) . . . . ?
C4 C5 C6 C1 1.1(3) . . . . ?
C4 C5 C6 C7 -177.92(19) . . . . ?
C5 C6 C7 S1 -12.3(3) . . . . ?
C5 C6 C7 N1 165.41(19) . . . . ?
C6 C1 C2 C3 4.3(3) . . . . ?
C6 C1 C2 C14 -170.92(18) . . . . ?
C7 S1 C9 C8 -0.25(15) . . . . ?
C7 S1 C9 C10 179.2(2) . . . . ?
C7 N1 C8 C9 0.0(2) . . . . ?
C7 N1 C8 C13 179.83(19) . . . . ?
C8 N1 C7 S1 -0.2(2) . . . . ?
C8 N1 C7 C6 -178.02(18) . . . . ?
C8 C9 C10 C11 -0.2(3) . . . . ?
C9 S1 C7 N1 0.26(16) . . . . ?
C9 S1 C7 C6 178.23(16) . . . . ?
C9 C8 C13 C12 -0.7(3) . . . . ?
C9 C10 C11 C12 -0.7(3) . . . . ?
C10 C11 C12 C13 0.8(3) . . . . ?
C11 C12 C13 C8 -0.1(3) . . . . ?
C13 C8 C9 S1 -179.65(15) . . . . ?
C13 C8 C9 C10 0.8(3) . . . . ?
C14 N2 C15 C16 -127.3(2) . . . . ?
C14 N2 C15 C20 53.8(3) . . . . ?
C14 C2 C3 C4 175.01(19) . . . . ?
C15 N2 C14 C2 177.03(19) . . . . ?
C15 C16 C17 C18 0.9(4) . . . . ?
C16 C15 C20 C19 2.2(3) . . . . ?
C16 C17 C18 C19 1.1(4) . . . . ?
C17 C18 C19 C20 -1.4(4) . . . . ?
C18 C19 C20 C15 -0.3(3) . . . . ?
C20 C15 C16 C17 -2.6(3) . . . . ?
